data_4000217
_journal_name_full 'Chemistry of Materials'
_journal_paper_doi 10.1021/cm020721s
_journal_year 2003
_chemical_formula_sum 'C4 H15 Cr N3 O5'
_chemical_formula_weight 237.19
_space_group_IT_number 15
_symmetry_cell_setting monoclinic
_symmetry_space_group_name_Hall '-C 2yc'
_symmetry_space_group_name_H-M 'C 1 2/c 1'
_atom_sites_solution_hydrogens geom
_atom_sites_solution_primary direct
_atom_sites_solution_secondary difmap
_cell_angle_alpha 90.00
_cell_angle_beta 115.5310(10)
_cell_angle_gamma 90.00
_cell_formula_units_Z 8
_cell_length_a 12.2161(9)
_cell_length_b 16.5452(13)
_cell_length_c 10.5250(8)
_cell_measurement_temperature 173(2)
_cell_volume 1919.6(3)
_diffrn_ambient_temperature 173(2)
_diffrn_radiation_monochromator graphite
_diffrn_radiation_source 'fine-focus sealed tube'
_diffrn_radiation_type MoK\a
_diffrn_radiation_wavelength 0.71073
_diffrn_reflns_av_R_equivalents 0.0541
_diffrn_reflns_av_sigmaI/netI 0.0436
_diffrn_reflns_limit_h_max 13
_diffrn_reflns_limit_h_min -15
_diffrn_reflns_limit_k_max 17
_diffrn_reflns_limit_k_min -21
_diffrn_reflns_limit_l_max 13
_diffrn_reflns_limit_l_min -12
_diffrn_reflns_number 6547
_diffrn_reflns_theta_max 27.50
_diffrn_reflns_theta_min 2.22
_exptl_absorpt_coefficient_mu 1.191
_exptl_crystal_density_diffrn 1.641
_exptl_crystal_density_method 'not measured'
_exptl_crystal_F_000 992
_refine_ls_extinction_coef ?
_refine_ls_extinction_method none
_refine_ls_goodness_of_fit_ref 1.042
_refine_ls_hydrogen_treatment mixed
_refine_ls_matrix_type full
_refine_ls_number_parameters 146
_refine_ls_number_reflns 2212
_refine_ls_number_restraints 0
_refine_ls_restrained_S_all 1.042
_refine_ls_R_factor_all 0.0413
_refine_ls_R_factor_gt 0.0308
_refine_ls_shift/su_max 0.000
_refine_ls_shift/su_mean 0.000
_refine_ls_structure_factor_coef Fsqd
_refine_ls_weighting_details 'calc w=1/[\s^2^(Fo^2^)+(0.0421P)^2^+0.5801P] where P=(Fo^2^+2Fc^2^)/3'
_refine_ls_weighting_scheme calc
_refine_ls_wR_factor_gt 0.0781
_refine_ls_wR_factor_ref 0.0839
_reflns_number_gt 1840
_reflns_number_total 2212
_reflns_threshold_expression >2sigma(I)
_cod_depositor_comments
;
The following automatic conversions were performed:
'_symmetry_cell_setting' value 'Monoclinic' changed to 'monoclinic'
according to '/home/saulius/struct/CIF-dictionaries/cif_core.dic'
dictionary named 'cif_core.dic' version 2.4.1 from 2010-06-29.

Automatic conversion script
Id: cif_fix_enum 1527 2010-12-29 10:47:43Z saulius 
;
_cod_original_sg_symbol_H-M 'C 2/c'
_cod_database_code 4000217

loop_
_symmetry_equiv_pos_as_xyz
'x, y, z'
'-x, y, -z+1/2'
'x+1/2, y+1/2, z'
'-x+1/2, y+1/2, -z+1/2'
'-x, -y, -z'
'x, -y, z-1/2'
'-x+1/2, -y+1/2, -z'
'x+1/2, -y+1/2, z-1/2'

loop_
_atom_site_label
_atom_site_type_symbol
_atom_site_fract_x
_atom_site_fract_y
_atom_site_fract_z
_atom_site_U_iso_or_equiv
_atom_site_adp_type
_atom_site_occupancy
_atom_site_symmetry_multiplicity
_atom_site_calc_flag
_atom_site_refinement_flags
_atom_site_disorder_assembly
_atom_site_disorder_group
Cr Cr 0.25306(3) 0.441655(19) 0.87233(3) 0.01747(12) Uani 1 1 d . . .
O1 O 0.36158(12) 0.50338(9) 0.82393(15) 0.0228(3) Uani 1 1 d . . .
O2 O 0.29623(14) 0.55118(9) 0.88640(15) 0.0258(3) Uani 1 1 d . . .
O3 O 0.13791(13) 0.45743(9) 0.94285(15) 0.0265(3) Uani 1 1 d . . .
O4 O 0.14869(12) 0.37245(9) 0.91405(15) 0.0255(3) Uani 1 1 d . . .
N1 N 0.12858(16) 0.44541(11) 0.66286(18) 0.0221(4) Uani 1 1 d . . .
H1C H 0.060(2) 0.4516(13) 0.658(2) 0.020(6) Uiso 1 1 d . . .
H1D H 0.141(2) 0.4902(14) 0.625(2) 0.017(5) Uiso 1 1 d . . .
N2 N 0.31192(16) 0.34140(11) 0.80571(19) 0.0227(4) Uani 1 1 d . . .
H2 H 0.277(2) 0.3057(15) 0.808(3) 0.030(7) Uiso 1 1 d . . .
N3 N 0.39961(16) 0.41398(12) 1.06292(19) 0.0229(4) Uani 1 1 d . . .
H3C H 0.380(2) 0.4106(15) 1.129(3) 0.026(6) Uiso 1 1 d . . .
H3D H 0.448(2) 0.4506(15) 1.079(2) 0.023(6) Uiso 1 1 d . . .
C1 C 0.1433(2) 0.37281(14) 0.5889(2) 0.0291(5) Uani 1 1 d . . .
H1A H 0.1153 0.3846 0.4875 0.035 Uiso 1 1 calc R . .
H1B H 0.0941 0.3277 0.5983 0.035 Uiso 1 1 calc R . .
C2 C 0.2759(2) 0.34969(14) 0.6539(2) 0.0294(5) Uani 1 1 d . . .
H2A H 0.2878 0.2980 0.6140 0.035 Uiso 1 1 calc R . .
H2B H 0.3248 0.3921 0.6360 0.035 Uiso 1 1 calc R . .
C3 C 0.44182(18) 0.32952(14) 0.9007(2) 0.0306(5) Uani 1 1 d . . .
H3A H 0.4917 0.3718 0.8844 0.037 Uiso 1 1 calc R . .
H3B H 0.4696 0.2759 0.8846 0.037 Uiso 1 1 calc R . .
C4 C 0.45229(19) 0.33522(13) 1.0491(2) 0.0294(5) Uani 1 1 d . . .
H4A H 0.4077 0.2901 1.0673 0.035 Uiso 1 1 calc R . .
H4B H 0.5385 0.3320 1.1181 0.035 Uiso 1 1 calc R . .
O5 O 0.26281(19) 0.17436(11) 0.8092(2) 0.0441(5) Uani 1 1 d . . .
H5A H 0.299(4) 0.157(2) 0.888(4) 0.093(15) Uiso 1 1 d . . .
H5B H 0.268(2) 0.1369(18) 0.758(3) 0.038(8) Uiso 1 1 d . . .

loop_
_atom_site_aniso_label
_atom_site_aniso_U_11
_atom_site_aniso_U_22
_atom_site_aniso_U_33
_atom_site_aniso_U_23
_atom_site_aniso_U_13
_atom_site_aniso_U_12
Cr 0.01333(16) 0.01938(18) 0.01760(18) -0.00114(12) 0.00469(12) -0.00167(11)
O1 0.0186(7) 0.0226(8) 0.0272(8) -0.0014(6) 0.0097(6) -0.0031(5)
O2 0.0271(7) 0.0215(8) 0.0284(8) -0.0030(6) 0.0115(6) -0.0002(6)
O3 0.0202(7) 0.0336(9) 0.0259(8) -0.0042(6) 0.0102(6) -0.0001(6)
O4 0.0214(7) 0.0292(8) 0.0257(7) -0.0011(6) 0.0101(6) -0.0044(6)
N1 0.0172(8) 0.0273(10) 0.0201(9) 0.0007(7) 0.0064(7) -0.0023(7)
N2 0.0213(8) 0.0190(9) 0.0284(10) -0.0001(7) 0.0113(7) -0.0027(7)
N3 0.0157(8) 0.0259(10) 0.0232(9) 0.0010(7) 0.0047(7) -0.0061(7)
C1 0.0317(11) 0.0309(12) 0.0209(10) -0.0065(9) 0.0079(9) -0.0067(9)
C2 0.0342(12) 0.0277(12) 0.0298(12) -0.0050(9) 0.0170(10) -0.0005(9)
C3 0.0187(10) 0.0244(12) 0.0456(14) -0.0004(10) 0.0108(10) 0.0021(8)
C4 0.0191(10) 0.0252(11) 0.0340(12) 0.0048(9) 0.0020(9) 0.0011(8)
O5 0.0646(13) 0.0247(10) 0.0299(10) -0.0010(8) 0.0079(9) -0.0094(9)
